data_4303798
loop_
_publ_author_name
'Hua-Jun Zhao'
'Long-Hua Li'
'Li-Ming Wu'
'Ling Chen'

_publ_section_title
;
Syntheses, Crystal and Electronic Structures, and Physical Properties of
Two Quaternary Chalcogenides: La4FeSb2Q10 (Q = S, Se)
;
_journal_name_full 'Inorganic Chemistry'
_journal_page_first 11518
_journal_page_last 11524
_journal_paper_doi 10.1021/ic900784t
_journal_volume 48
_journal_year 2009
_chemical_formula_sum 'Fe La4 S10 Sb2'
_chemical_formula_weight 1175.59
_chemical_name_systematic
; 
 ? 
;
_space_group_IT_number 57
_symmetry_cell_setting orthorhombic
_symmetry_space_group_name_Hall '-P 2c 2b'
_symmetry_space_group_name_H-M 'P b c m'
_atom_sites_solution_primary direct
_atom_sites_solution_secondary difmap
_audit_creation_method SHELXL-97
_cell_angle_alpha 90.00
_cell_angle_beta 90.00
_cell_angle_gamma 90.00
_cell_formula_units_Z 4
_cell_length_a 15.066(4)
_cell_length_b 7.590(2)
_cell_length_c 13.341(4)
_cell_measurement_reflns_used 3671
_cell_measurement_temperature 293(2)
_cell_measurement_theta_max 27.4797
_cell_measurement_theta_min 2.0388
_cell_volume 1525.6(7)
_computing_structure_refinement 'SHELXL-97 (Sheldrick, 1997)'
_computing_structure_solution 'SHELXS-97 (Sheldrick, 1990)'
_diffrn_ambient_temperature 293(2)
_diffrn_detector_area_resol_mean 28.5714
_diffrn_measured_fraction_theta_full 0.993
_diffrn_measured_fraction_theta_max 0.993
_diffrn_measurement_device_type 'Bruker P4'
_diffrn_measurement_method '\w scans'
_diffrn_radiation_monochromator graphite
_diffrn_radiation_source 'fine-focus sealed tube'
_diffrn_radiation_type MoK\a
_diffrn_radiation_wavelength 0.71073
_diffrn_reflns_av_R_equivalents 0.0265
_diffrn_reflns_av_sigmaI/netI 0.0156
_diffrn_reflns_limit_h_max 19
_diffrn_reflns_limit_h_min -19
_diffrn_reflns_limit_k_max 9
_diffrn_reflns_limit_k_min -9
_diffrn_reflns_limit_l_max 17
_diffrn_reflns_limit_l_min -16
_diffrn_reflns_number 11321
_diffrn_reflns_theta_full 27.48
_diffrn_reflns_theta_max 27.48
_diffrn_reflns_theta_min 2.70
_exptl_absorpt_coefficient_mu 16.689
_exptl_absorpt_correction_T_max 1.0000
_exptl_absorpt_correction_T_min 0.8626
_exptl_absorpt_correction_type multi-scan
_exptl_crystal_colour Black
_exptl_crystal_density_diffrn 5.119
_exptl_crystal_density_method 'not measured'
_exptl_crystal_description Prism
_exptl_crystal_F_000 2064
_exptl_crystal_size_max 0.0900
_exptl_crystal_size_mid 0.0700
_exptl_crystal_size_min 0.0600
_refine_diff_density_max 0.840
_refine_diff_density_min -1.706
_refine_diff_density_rms 0.254
_refine_ls_extinction_method none
_refine_ls_goodness_of_fit_ref 1.075
_refine_ls_matrix_type full
_refine_ls_number_parameters 88
_refine_ls_number_reflns 1805
_refine_ls_number_restraints 0
_refine_ls_restrained_S_all 1.075
_refine_ls_R_factor_all 0.0247
_refine_ls_R_factor_gt 0.0174
_refine_ls_shift/su_max 0.001
_refine_ls_shift/su_mean 0.000
_refine_ls_structure_factor_coef Fsqd
_refine_ls_weighting_details 'calc w=1/[\s^2^(Fo^2^)+(0.0250P)^2^+0.0000P] where P=(Fo^2^+2Fc^2^)/3'
_refine_ls_weighting_scheme calc
_refine_ls_wR_factor_gt 0.0409
_refine_ls_wR_factor_ref 0.0435
_reflns_number_gt 1470
_reflns_number_total 1805
_reflns_threshold_expression >2sigma(I)
_cod_data_source_file ic900784t_si_002_1.cif
_cod_data_source_block La4FeSb2S10
_cod_depositor_comments
;
The following automatic conversions were performed:
'_symmetry_cell_setting' value 'Orthorhombic' changed to 'orthorhombic'
according to '/home/saulius/struct/CIF-dictionaries/cif_core.dic'
dictionary named 'cif_core.dic' version 2.4.1 from
2010-06-29.

'_exptl_absorpt_correction_type' value 'Multi-scan' changed
to 'multi-scan' according to
'/home/saulius/struct/CIF-dictionaries/cif_core.dic' dictionary named
'cif_core.dic' version 2.4.1 from 2010-06-29.

Automatic conversion script
Id: cif_fix_enum 1527 2010-12-29 10:47:43Z saulius 
;
_cod_database_code 4303798

loop_
_symmetry_equiv_pos_as_xyz
'x, y, z'
'-x, -y, z+1/2'
'x, -y+1/2, -z'
'-x, y+1/2, -z+1/2'
'-x, -y, -z'
'x, y, -z-1/2'
'-x, y-1/2, z'
'x, -y-1/2, z-1/2'

loop_
_atom_site_label
_atom_site_type_symbol
_atom_site_fract_x
_atom_site_fract_y
_atom_site_fract_z
_atom_site_U_iso_or_equiv
_atom_site_adp_type
_atom_site_occupancy
_atom_site_symmetry_multiplicity
_atom_site_calc_flag
_atom_site_refinement_flags
_atom_site_disorder_assembly
_atom_site_disorder_group
La1 La 0.062838(19) 0.37696(4) 0.2500 0.00745(8) Uani 1 2 d S . .
La2 La 0.310294(18) 0.62060(4) 0.2500 0.00749(8) Uani 1 2 d S . .
La3 La 0.37737(2) 0.2500 0.0000 0.01097(8) Uani 1 2 d S . .
La4 La 0.87305(2) 0.2500 0.0000 0.01117(8) Uani 1 2 d S . .
Sb1 Sb 0.21584(2) 0.04881(4) 0.2500 0.01008(9) Uani 1 2 d S . .
Sb2 Sb 0.53544(2) 0.45490(4) 0.2500 0.01008(9) Uani 1 2 d S . .
Fe1 Fe 0.12437(5) 0.2500 0.0000 0.00907(15) Uani 1 2 d S . .
S1 S 0.54356(7) 0.07747(12) 0.10473(7) 0.0091(2) Uani 1 1 d . . .
S2 S 0.37502(10) 0.2397(2) 0.2500 0.0164(3) Uani 1 2 d S . .
S3 S 0.03534(6) 0.08625(13) 0.10488(7) 0.0095(2) Uani 1 1 d . . .
S4 S 0.70824(7) 0.41573(13) 0.10522(7) 0.0097(2) Uani 1 1 d . . .
S5 S 0.21027(7) 0.42371(12) 0.10238(7) 0.0090(2) Uani 1 1 d . . .
S6 S 0.12662(10) 0.7597(2) 0.2500 0.0163(3) Uani 1 2 d S . .

loop_
_atom_site_aniso_label
_atom_site_aniso_U_11
_atom_site_aniso_U_22
_atom_site_aniso_U_33
_atom_site_aniso_U_23
_atom_site_aniso_U_13
_atom_site_aniso_U_12
La1 0.00799(15) 0.00668(15) 0.00767(15) 0.000 0.000 -0.00004(10)
La2 0.00730(15) 0.00643(15) 0.00873(15) 0.000 0.000 0.00014(10)
La3 0.01027(15) 0.00854(15) 0.01409(15) -0.00107(15) 0.000 0.000
La4 0.00904(14) 0.00976(15) 0.01472(15) 0.00161(15) 0.000 0.000
Sb1 0.01236(19) 0.00865(18) 0.00922(18) 0.000 0.000 0.00388(12)
Sb2 0.01094(18) 0.00950(18) 0.00979(17) 0.000 0.000 0.00330(13)
Fe1 0.0102(3) 0.0095(4) 0.0076(3) -0.0005(3) 0.000 0.000
S1 0.0100(4) 0.0099(4) 0.0073(5) 0.0000(4) -0.0006(4) 0.0004(3)
S2 0.0099(6) 0.0058(6) 0.0334(8) 0.000 0.000 0.0012(4)
S3 0.0113(5) 0.0091(4) 0.0080(5) -0.0001(4) 0.0003(4) -0.0018(4)
S4 0.0112(5) 0.0098(4) 0.0081(5) -0.0001(4) -0.0005(4) -0.0004(4)
S5 0.0098(4) 0.0094(4) 0.0078(5) -0.0011(4) -0.0001(4) -0.0021(3)
S6 0.0078(6) 0.0068(6) 0.0341(8) 0.000 0.000 -0.0005(4)

loop_
_atom_type_symbol
_atom_type_description
_atom_type_scat_dispersion_real
_atom_type_scat_dispersion_imag
_atom_type_scat_source
Fe Fe 0.3463 0.8444 'International Tables Vol C Tables 4.2.6.8 and 6.1.1.4'
La La -0.2871 2.4523 'International Tables Vol C Tables 4.2.6.8 and 6.1.1.4'
S S 0.1246 0.1234 'International Tables Vol C Tables 4.2.6.8 and 6.1.1.4'
Sb Sb -0.5866 1.5461 'International Tables Vol C Tables 4.2.6.8 and 6.1.1.4'

loop_
_geom_angle_atom_site_label_1
_geom_angle_atom_site_label_2
_geom_angle_atom_site_label_3
_geom_angle
_geom_angle_site_symmetry_1
_geom_angle_site_symmetry_3
_geom_angle_publ_flag
S3 La1 S3 83.46(4) 4 7_565 ?
S3 La1 S3 140.37(2) 4 . ?
S3 La1 S3 84.30(3) 7_565 . ?
S3 La1 S3 84.30(3) 4 6_556 ?
S3 La1 S3 140.37(2) 7_565 6_556 ?
S3 La1 S3 81.55(4) . 6_556 ?
S3 La1 S5 82.79(3) 4 6_556 ?
S3 La1 S5 138.72(3) 7_565 6_556 ?
S3 La1 S5 128.49(3) . 6_556 ?
S3 La1 S5 76.23(3) 6_556 6_556 ?
S3 La1 S5 138.72(3) 4 . ?
S3 La1 S5 82.79(3) 7_565 . ?
S3 La1 S5 76.23(3) . . ?
S3 La1 S5 128.49(3) 6_556 . ?
S5 La1 S5 82.40(4) 6_556 . ?
S3 La1 S6 71.16(3) 4 7 ?
S3 La1 S6 71.16(3) 7_565 7 ?
S3 La1 S6 69.21(3) . 7 ?
S3 La1 S6 69.21(3) 6_556 7 ?
S5 La1 S6 138.13(2) 6_556 7 ?
S5 La1 S6 138.13(2) . 7 ?
S3 La1 S6 68.97(3) 4 . ?
S3 La1 S6 68.97(3) 7_565 . ?
S3 La1 S6 138.64(2) . . ?
S3 La1 S6 138.64(2) 6_556 . ?
S5 La1 S6 69.76(3) 6_556 . ?
S5 La1 S6 69.76(3) . . ?
S6 La1 S6 125.62(4) 7 . ?
S3 La1 Sb1 138.27(2) 4 . ?
S3 La1 Sb1 138.27(2) 7_565 . ?
S3 La1 Sb1 63.17(2) . . ?
S3 La1 Sb1 63.17(2) 6_556 . ?
S5 La1 Sb1 65.32(2) 6_556 . ?
S5 La1 Sb1 65.32(2) . . ?
S6 La1 Sb1 115.47(3) 7 . ?
S6 La1 Sb1 118.91(4) . . ?
S3 La1 Fe1 153.57(2) 4 . ?
S3 La1 Fe1 70.11(3) 7_565 . ?
S3 La1 Fe1 39.67(2) . . ?
S3 La1 Fe1 116.27(3) 6_556 . ?
S5 La1 Fe1 116.84(3) 6_556 . ?
S5 La1 Fe1 39.53(2) . . ?
S6 La1 Fe1 99.583(17) 7 . ?
S6 La1 Fe1 99.997(13) . . ?
Sb1 La1 Fe1 68.158(11) . . ?
S3 La1 Fe1 70.11(3) 4 6_556 ?
S3 La1 Fe1 153.57(2) 7_565 6_556 ?
S3 La1 Fe1 116.27(3) . 6_556 ?
S3 La1 Fe1 39.67(2) 6_556 6_556 ?
S5 La1 Fe1 39.53(2) 6_556 6_556 ?
S5 La1 Fe1 116.84(3) . 6_556 ?
S6 La1 Fe1 99.583(17) 7 6_556 ?
S6 La1 Fe1 99.996(13) . 6_556 ?
Sb1 La1 Fe1 68.158(11) . 6_556 ?
Fe1 La1 Fe1 136.31(2) . 6_556 ?
S3 La1 La2 102.29(3) 4 . ?
S3 La1 La2 102.29(3) 7_565 . ?
S3 La1 La2 117.12(2) . . ?
S3 La1 La2 117.12(2) 6_556 . ?
S5 La1 La2 44.08(2) 6_556 . ?
S5 La1 La2 44.08(2) . . ?
S6 La1 La2 170.93(3) 7 . ?
S6 La1 La2 45.32(3) . . ?
Sb1 La1 La2 73.60(2) . . ?
Fe1 La1 La2 83.572(14) . . ?
Fe1 La1 La2 83.572(14) 6_556 . ?
S5 La2 S5 85.72(4) . 6_556 ?
S5 La2 S1 141.05(3) . 4_655 ?
S5 La2 S1 83.36(3) 6_556 4_655 ?
S5 La2 S1 83.36(3) . 7_665 ?
S5 La2 S1 141.05(3) 6_556 7_665 ?
S1 La2 S1 82.09(4) 4_655 7_665 ?
S5 La2 S6 72.40(3) . . ?
S5 La2 S6 72.40(3) 6_556 . ?
S1 La2 S6 137.44(2) 4_655 . ?
S1 La2 S6 137.44(2) 7_665 . ?
S5 La2 S4 141.49(3) . 4_655 ?
S5 La2 S4 84.15(3) 6_556 4_655 ?
S1 La2 S4 74.15(3) 4_655 4_655 ?
S1 La2 S4 125.50(3) 7_665 4_655 ?
S6 La2 S4 69.11(3) . 4_655 ?
S5 La2 S4 84.15(3) . 7_665 ?
S5 La2 S4 141.49(3) 6_556 7_665 ?
S1 La2 S4 125.50(3) 4_655 7_665 ?
S1 La2 S4 74.15(3) 7_665 7_665 ?
S6 La2 S4 69.11(3) . 7_665 ?
S4 La2 S4 81.10(4) 4_655 7_665 ?
S5 La2 S2 71.17(3) . . ?
S5 La2 S2 71.17(3) 6_556 . ?
S1 La2 S2 69.91(3) 4_655 . ?
S1 La2 S2 69.91(3) 7_665 . ?
S6 La2 S2 129.52(4) . . ?
S4 La2 S2 138.11(2) 4_655 . ?
S4 La2 S2 138.11(2) 7_665 . ?
S5 La2 Sb2 137.07(2) . 7_665 ?
S5 La2 Sb2 137.07(2) 6_556 7_665 ?
S1 La2 Sb2 65.03(2) 4_655 7_665 ?
S1 La2 Sb2 65.03(2) 7_665 7_665 ?
S6 La2 Sb2 111.60(4) . 7_665 ?
S4 La2 Sb2 60.49(2) 4_655 7_665 ?
S4 La2 Sb2 60.49(2) 7_665 7_665 ?
S2 La2 Sb2 118.87(4) . 7_665 ?
S5 La2 Sb1 105.31(2) . 1_565 ?
S5 La2 Sb1 105.31(2) 6_556 1_565 ?
S1 La2 Sb1 113.63(2) 4_655 1_565 ?
S1 La2 Sb1 113.63(2) 7_665 1_565 ?
S6 La2 Sb1 45.47(3) . 1_565 ?
S4 La2 Sb1 43.25(2) 4_655 1_565 ?
S4 La2 Sb1 43.25(2) 7_665 1_565 ?
S2 La2 Sb1 174.99(3) . 1_565 ?
Sb2 La2 Sb1 66.14(2) 7_665 1_565 ?
S5 La2 Sb2 107.97(2) . . ?
S5 La2 Sb2 107.97(2) 6_556 . ?
S1 La2 Sb2 42.44(2) 4_655 . ?
S1 La2 Sb2 42.44(2) 7_665 . ?
S6 La2 Sb2 179.46(3) . . ?
S4 La2 Sb2 110.50(2) 4_655 . ?
S4 La2 Sb2 110.50(2) 7_665 . ?
S2 La2 Sb2 51.02(3) . . ?
Sb2 La2 Sb2 67.854(19) 7_665 . ?
Sb1 La2 Sb2 133.990(11) 1_565 . ?
S5 La2 La1 45.92(2) . . ?
S5 La2 La1 45.92(2) 6_556 . ?
S1 La2 La1 128.24(2) 4_655 . ?
S1 La2 La1 128.24(2) 7_665 . ?
S6 La2 La1 47.27(3) . . ?
S4 La2 La1 104.53(2) 4_655 . ?
S4 La2 La1 104.53(2) 7_665 . ?
S2 La2 La1 82.26(3) . . ?
Sb2 La2 La1 158.871(11) 7_665 . ?
Sb1 La2 La1 92.736(19) 1_565 . ?
Sb2 La2 La1 133.274(18) . . ?
S1 La3 S1 134.65(4) 7_665 5_655 ?
S1 La3 S1 80.07(2) 7_665 . ?
S1 La3 S1 63.90(3) 5_655 . ?
S1 La3 S1 63.90(3) 7_665 3 ?
S1 La3 S1 80.07(2) 5_655 3 ?
S1 La3 S1 74.82(4) . 3 ?
S1 La3 S5 147.14(2) 7_665 3 ?
S1 La3 S5 77.03(3) 5_655 3 ?
S1 La3 S5 130.73(3) . 3 ?
S1 La3 S5 128.02(3) 3 3 ?
S1 La3 S5 77.03(3) 7_665 . ?
S1 La3 S5 147.14(2) 5_655 . ?
S1 La3 S5 128.02(3) . . ?
S1 La3 S5 130.73(3) 3 . ?
S5 La3 S5 74.04(4) 3 . ?
S1 La3 S4 126.85(3) 7_665 7_655 ?
S1 La3 S4 73.36(3) 5_655 7_655 ?
S1 La3 S4 78.15(3) . 7_655 ?
S1 La3 S4 148.32(2) 3 7_655 ?
S5 La3 S4 62.15(3) 3 7_655 ?
S5 La3 S4 79.52(3) . 7_655 ?
S1 La3 S4 73.36(3) 7_665 5_665 ?
S1 La3 S4 126.85(3) 5_655 5_665 ?
S1 La3 S4 148.32(2) . 5_665 ?
S1 La3 S4 78.15(3) 3 5_665 ?
S5 La3 S4 79.52(3) 3 5_665 ?
S5 La3 S4 62.15(3) . 5_665 ?
S4 La3 S4 132.04(4) 7_655 5_665 ?
S1 La3 S2 64.59(3) 7_665 . ?
S1 La3 S2 115.93(3) 5_655 . ?
S1 La3 S2 63.62(3) . . ?
S1 La3 S2 117.47(3) 3 . ?
S5 La3 S2 114.51(3) 3 . ?
S5 La3 S2 64.42(3) . . ?
S4 La3 S2 62.27(3) 7_655 . ?
S4 La3 S2 117.17(3) 5_665 . ?
S1 La3 S2 115.93(3) 7_665 3 ?
S1 La3 S2 64.59(3) 5_655 3 ?
S1 La3 S2 117.47(3) . 3 ?
S1 La3 S2 63.62(3) 3 3 ?
S5 La3 S2 64.42(3) 3 3 ?
S5 La3 S2 114.51(3) . 3 ?
S4 La3 S2 117.17(3) 7_655 3 ?
S4 La3 S2 62.27(3) 5_665 3 ?
S2 La3 S2 178.78(6) . 3 ?
S1 La3 Fe1 112.67(2) 7_665 . ?
S1 La3 Fe1 112.67(2) 5_655 . ?
S1 La3 Fe1 142.59(2) . . ?
S1 La3 Fe1 142.59(2) 3 . ?
S5 La3 Fe1 37.02(2) 3 . ?
S5 La3 Fe1 37.02(2) . . ?
S4 La3 Fe1 66.02(2) 7_655 . ?
S4 La3 Fe1 66.02(2) 5_665 . ?
S2 La3 Fe1 89.39(3) . . ?
S2 La3 Fe1 89.39(3) 3 . ?
S3 La4 S3 74.86(4) 1_655 3_655 ?
S3 La4 S5 78.38(3) 1_655 7_655 ?
S3 La4 S5 147.76(2) 3_655 7_655 ?
S3 La4 S5 147.76(2) 1_655 5_665 ?
S3 La4 S5 78.38(3) 3_655 5_665 ?
S5 La4 S5 132.13(4) 7_655 5_665 ?
S3 La4 S4 132.40(3) 1_655 3 ?
S3 La4 S4 126.21(3) 3_655 3 ?
S5 La4 S4 63.43(3) 7_655 3 ?
S5 La4 S4 78.53(3) 5_665 3 ?
S3 La4 S4 126.21(3) 1_655 . ?
S3 La4 S4 132.40(3) 3_655 . ?
S5 La4 S4 78.53(3) 7_655 . ?
S5 La4 S4 63.43(3) 5_665 . ?
S4 La4 S4 74.40(4) 3 . ?
S3 La4 S3 77.42(2) 1_655 7_665 ?
S3 La4 S3 62.44(3) 3_655 7_665 ?
S5 La4 S3 128.04(3) 7_655 7_665 ?
S5 La4 S3 74.42(3) 5_665 7_665 ?
S4 La4 S3 148.93(2) 3 7_665 ?
S4 La4 S3 79.98(3) . 7_665 ?
S3 La4 S3 62.44(3) 1_655 5_655 ?
S3 La4 S3 77.42(2) 3_655 5_655 ?
S5 La4 S3 74.42(3) 7_655 5_655 ?
S5 La4 S3 128.04(3) 5_665 5_655 ?
S4 La4 S3 79.98(3) 3 5_655 ?
S4 La4 S3 148.93(2) . 5_655 ?
S3 La4 S3 129.26(4) 7_665 5_655 ?
S3 La4 S6 63.47(3) 1_655 7_655 ?
S3 La4 S6 116.37(3) 3_655 7_655 ?
S5 La4 S6 64.98(3) 7_655 7_655 ?
S5 La4 S6 115.10(3) 5_665 7_655 ?
S4 La4 S6 117.41(3) 3 7_655 ?
S4 La4 S6 62.75(3) . 7_655 ?
S3 La4 S6 63.10(3) 7_665 7_655 ?
S3 La4 S6 116.82(3) 5_655 7_655 ?
S3 La4 S6 116.37(3) 1_655 5_665 ?
S3 La4 S6 63.47(3) 3_655 5_665 ?
S5 La4 S6 115.10(3) 7_655 5_665 ?
S5 La4 S6 64.98(3) 5_665 5_665 ?
S4 La4 S6 62.75(3) 3 5_665 ?
S4 La4 S6 117.41(3) . 5_665 ?
S3 La4 S6 116.82(3) 7_665 5_665 ?
S3 La4 S6 63.10(3) 5_655 5_665 ?
S6 La4 S6 179.83(5) 7_655 5_665 ?
S3 La4 Fe1 37.43(2) 1_655 1_655 ?
S3 La4 Fe1 37.43(2) 3_655 1_655 ?
S5 La4 Fe1 113.93(2) 7_655 1_655 ?
S5 La4 Fe1 113.93(2) 5_665 1_655 ?
S4 La4 Fe1 142.80(2) 3 1_655 ?
S4 La4 Fe1 142.80(2) . 1_655 ?
S3 La4 Fe1 64.63(2) 7_665 1_655 ?
S3 La4 Fe1 64.63(2) 5_655 1_655 ?
S6 La4 Fe1 89.91(3) 7_655 1_655 ?
S6 La4 Fe1 89.91(3) 5_665 1_655 ?
S3 La4 Fe1 113.29(2) 1_655 5_665 ?
S3 La4 Fe1 65.69(2) 3_655 5_665 ?
S5 La4 Fe1 143.56(2) 7_655 5_665 ?
S5 La4 Fe1 37.24(2) 5_665 5_665 ?
S4 La4 Fe1 114.31(2) 3 5_665 ?
S4 La4 Fe1 66.71(2) . 5_665 ?
S3 La4 Fe1 37.19(2) 7_665 5_665 ?
S3 La4 Fe1 141.99(2) 5_655 5_665 ?
S6 La4 Fe1 88.73(3) 7_655 5_665 ?
S6 La4 Fe1 91.27(3) 5_665 5_665 ?
Fe1 La4 Fe1 89.412(13) 1_655 5_665 ?
S4 Sb1 S4 103.38(5) 4_645 7_655 ?
S4 Sb1 S6 83.85(3) 4_645 1_545 ?
S4 Sb1 S6 83.85(3) 7_655 1_545 ?
S4 Sb1 S2 79.31(3) 4_645 . ?
S4 Sb1 S2 79.31(3) 7_655 . ?
S6 Sb1 S2 152.63(5) 1_545 . ?
S4 Sb1 La1 128.08(3) 4_645 . ?
S4 Sb1 La1 128.08(3) 7_655 . ?
S6 Sb1 La1 105.72(4) 1_545 . ?
S2 Sb1 La1 101.65(4) . . ?
S4 Sb1 La2 55.79(2) 4_645 1_545 ?
S4 Sb1 La2 55.79(2) 7_655 1_545 ?
S6 Sb1 La2 55.14(4) 1_545 1_545 ?
S2 Sb1 La2 97.49(4) . 1_545 ?
La1 Sb1 La2 160.862(13) . 1_545 ?
S1 Sb2 S1 104.13(5) 7_665 4_655 ?
S1 Sb2 S2 86.29(3) 7_665 7_665 ?
S1 Sb2 S2 86.29(3) 4_655 7_665 ?
S1 Sb2 S2 79.08(3) 7_665 . ?
S1 Sb2 S2 79.08(3) 4_655 . ?
S2 Sb2 S2 156.02(5) 7_665 . ?
S1 Sb2 La2 127.33(3) 7_665 7_655 ?
S1 Sb2 La2 127.33(3) 4_655 7_655 ?
S2 Sb2 La2 105.55(4) 7_665 7_655 ?
S2 Sb2 La2 98.44(4) . 7_655 ?
S1 Sb2 La2 54.14(3) 7_665 . ?
S1 Sb2 La2 54.14(3) 4_655 . ?
S2 Sb2 La2 101.62(4) 7_665 . ?
S2 Sb2 La2 54.39(3) . . ?
La2 Sb2 La2 152.832(13) 7_655 . ?
S5 Fe1 S5 111.43(6) . 3 ?
S5 Fe1 S3 106.06(4) . . ?
S5 Fe1 S3 112.31(4) 3 . ?
S5 Fe1 S3 112.31(4) . 3 ?
S5 Fe1 S3 106.06(4) 3 3 ?
S3 Fe1 S3 108.74(6) . 3 ?
S5 Fe1 La1 148.32(3) . 3 ?
S5 Fe1 La1 55.92(3) 3 3 ?
S3 Fe1 La1 105.61(3) . 3 ?
S3 Fe1 La1 55.28(3) 3 3 ?
S5 Fe1 La1 55.92(3) . . ?
S5 Fe1 La1 148.32(3) 3 . ?
S3 Fe1 La1 55.28(3) . . ?
S3 Fe1 La1 105.61(3) 3 . ?
La1 Fe1 La1 150.10(3) 3 . ?
S5 Fe1 La4 124.28(3) . 1_455 ?
S5 Fe1 La4 124.28(3) 3 1_455 ?
S3 Fe1 La4 54.37(3) . 1_455 ?
S3 Fe1 La4 54.37(3) 3 1_455 ?
La1 Fe1 La4 75.049(14) 3 1_455 ?
La1 Fe1 La4 75.049(14) . 1_455 ?
S5 Fe1 La4 54.58(3) . 5_665 ?
S5 Fe1 La4 124.61(3) 3 5_665 ?
S3 Fe1 La4 123.07(3) . 5_665 ?
S3 Fe1 La4 57.74(3) 3 5_665 ?
La1 Fe1 La4 105.712(8) 3 5_665 ?
La1 Fe1 La4 74.603(8) . 5_665 ?
La4 Fe1 La4 90.588(13) 1_455 5_665 ?
S5 Fe1 La4 124.61(3) . 5_655 ?
S5 Fe1 La4 54.58(3) 3 5_655 ?
S3 Fe1 La4 57.74(3) . 5_655 ?
S3 Fe1 La4 123.07(3) 3 5_655 ?
La1 Fe1 La4 74.603(8) 3 5_655 ?
La1 Fe1 La4 105.712(8) . 5_655 ?
La4 Fe1 La4 90.588(13) 1_455 5_655 ?
La4 Fe1 La4 178.82(3) 5_665 5_655 ?
S5 Fe1 La3 55.72(3) . . ?
S5 Fe1 La3 55.72(3) 3 . ?
S3 Fe1 La3 125.63(3) . . ?
S3 Fe1 La3 125.63(3) 3 . ?
La1 Fe1 La3 104.951(14) 3 . ?
La1 Fe1 La3 104.951(14) . . ?
La4 Fe1 La3 180.0 1_455 . ?
La4 Fe1 La3 89.412(13) 5_665 . ?
La4 Fe1 La3 89.412(13) 5_655 . ?
Sb2 S1 La2 83.42(4) 7_655 7_655 ?
Sb2 S1 La3 103.81(4) 7_655 5_655 ?
La2 S1 La3 95.66(3) 7_655 5_655 ?
Sb2 S1 La3 97.01(4) 7_655 . ?
La2 S1 La3 146.88(4) 7_655 . ?
La3 S1 La3 116.10(3) 5_655 . ?
Sb2 S2 Sb1 90.83(5) 7_655 . ?
Sb2 S2 Sb2 92.08(5) 7_655 . ?
Sb1 S2 Sb2 177.09(6) . . ?
Sb2 S2 La2 166.67(6) 7_655 . ?
Sb1 S2 La2 102.50(5) . . ?
Sb2 S2 La2 74.59(4) . . ?
Sb2 S2 La3 90.82(3) 7_655 6_556 ?
Sb1 S2 La3 91.22(3) . 6_556 ?
Sb2 S2 La3 88.74(3) . 6_556 ?
La2 S2 La3 88.92(3) . 6_556 ?
Sb2 S2 La3 90.82(3) 7_655 . ?
Sb1 S2 La3 91.22(3) . . ?
Sb2 S2 La3 88.74(3) . . ?
La2 S2 La3 88.92(3) . . ?
La3 S2 La3 177.05(5) 6_556 . ?
Fe1 S3 La1 174.60(5) . 7 ?
Fe1 S3 La1 85.05(3) . . ?
La1 S3 La1 92.46(3) 7 . ?
Fe1 S3 La4 88.20(4) . 1_455 ?
La1 S3 La4 96.84(3) 7 1_455 ?
La1 S3 La4 96.16(3) . 1_455 ?
Fe1 S3 La4 85.07(3) . 5_655 ?
La1 S3 La4 94.26(3) 7 5_655 ?
La1 S3 La4 144.44(4) . 5_655 ?
La4 S3 La4 117.56(3) 1_455 5_655 ?
Sb1 S4 La2 80.96(3) 7_665 7_655 ?
Sb1 S4 La4 98.56(4) 7_665 . ?
La2 S4 La4 93.63(3) 7_655 . ?
Sb1 S4 La3 102.00(4) 7_665 5_665 ?
La2 S4 La3 148.45(4) 7_655 5_665 ?
La4 S4 La3 116.56(3) . 5_665 ?
Fe1 S5 La2 173.59(4) . . ?
Fe1 S5 La1 84.55(4) . . ?
La2 S5 La1 89.99(3) . . ?
Fe1 S5 La4 88.19(4) . 5_665 ?
La2 S5 La4 95.64(3) . 5_665 ?
La1 S5 La4 94.84(3) . 5_665 ?
Fe1 S5 La3 87.26(4) . . ?
La2 S5 La3 95.45(3) . . ?
La1 S5 La3 145.99(4) . . ?
La4 S5 La3 117.86(3) 5_665 . ?
Sb1 S6 La2 79.39(5) 1_565 . ?
Sb1 S6 La1 104.18(5) 1_565 7_565 ?
La2 S6 La1 176.43(6) . 7_565 ?
Sb1 S6 La1 166.81(6) 1_565 . ?
La2 S6 La1 87.42(4) . . ?
La1 S6 La1 89.01(4) 7_565 . ?
Sb1 S6 La4 91.03(3) 1_565 5_665 ?
La2 S6 La4 89.47(3) . 5_665 ?
La1 S6 La4 90.46(3) 7_565 5_665 ?
La1 S6 La4 88.83(3) . 5_665 ?
Sb1 S6 La4 91.03(3) 1_565 2_665 ?
La2 S6 La4 89.47(3) . 2_665 ?
La1 S6 La4 90.46(3) 7_565 2_665 ?
La1 S6 La4 88.83(3) . 2_665 ?
La4 S6 La4 177.46(5) 5_665 2_665 ?

loop_
_geom_bond_atom_site_label_1
_geom_bond_atom_site_label_2
_geom_bond_distance
_geom_bond_site_symmetry_2
_geom_bond_publ_flag
La1 S3 2.9085(11) 4 ?
La1 S3 2.9085(11) 7_565 ?
La1 S3 2.9645(11) . ?
La1 S3 2.9645(11) 6_556 ?
La1 S5 2.9897(12) 6_556 ?
La1 S5 2.9897(12) . ?
La1 S6 2.9898(17) 7 ?
La1 S6 3.0599(17) . ?
La1 Sb1 3.3937(8) . ?
La1 Fe1 3.5933(10) . ?
La1 Fe1 3.5933(10) 6_556 ?
La2 S5 2.8953(11) . ?
La2 S5 2.8953(11) 6_556 ?
La2 S1 2.9515(12) 4_655 ?
La2 S1 2.9515(11) 7_665 ?
La2 S6 2.9619(17) . ?
La2 S4 2.9709(11) 4_655 ?
La2 S4 2.9709(11) 7_665 ?
La2 S2 3.0510(17) . ?
La2 Sb2 3.4409(8) 7_665 ?
La2 Sb1 3.5480(9) 1_565 ?
La2 Sb2 3.6177(10) . ?
La3 S1 3.0901(11) 7_665 ?
La3 S1 3.0901(11) 5_655 ?
La3 S1 3.1521(12) . ?
La3 S1 3.1521(12) 3 ?
La3 S5 3.1531(12) 3 ?
La3 S5 3.1531(12) . ?
La3 S4 3.1735(11) 7_655 ?
La3 S4 3.1735(11) 5_665 ?
La3 S2 3.3364(10) . ?
La3 S2 3.3364(10) 3 ?
La3 Fe1 3.8118(13) . ?
La4 S3 3.0792(12) 1_655 ?
La4 S3 3.0792(12) 3_655 ?
La4 S5 3.0943(11) 7_655 ?
La4 S5 3.0943(11) 5_665 ?
La4 S4 3.1174(12) 3 ?
La4 S4 3.1174(12) . ?
La4 S3 3.2212(11) 7_665 ?
La4 S3 3.2212(11) 5_655 ?
La4 S6 3.3361(10) 7_655 ?
La4 S6 3.3361(10) 5_665 ?
La4 Fe1 3.7864(13) 1_655 ?
La4 Fe1 3.7952(10) 5_665 ?
Sb1 S4 2.4616(11) 4_645 ?
Sb1 S4 2.4616(11) 7_655 ?
Sb1 S6 2.5732(16) 1_545 ?
Sb1 S2 2.8019(17) . ?
Sb1 La2 3.5480(9) 1_545 ?
Sb2 S1 2.4574(11) 7_665 ?
Sb2 S1 2.4574(11) 4_655 ?
Sb2 S2 2.5481(16) 7_665 ?
Sb2 S2 2.9171(17) . ?
Sb2 La2 3.4409(8) 7_655 ?
Fe1 S5 2.2976(11) . ?
Fe1 S5 2.2976(11) 3 ?
Fe1 S3 2.3025(11) . ?
Fe1 S3 2.3025(11) 3 ?
Fe1 La1 3.5933(10) 3 ?
Fe1 La4 3.7864(13) 1_455 ?
Fe1 La4 3.7952(10) 5_665 ?
Fe1 La4 3.7952(10) 5_655 ?
S1 Sb2 2.4574(11) 7_655 ?
S1 La2 2.9515(11) 7_655 ?
S1 La3 3.0901(11) 5_655 ?
S2 Sb2 2.5481(16) 7_655 ?
S2 La3 3.3364(10) 6_556 ?
S3 La1 2.9085(11) 7 ?
S3 La4 3.0792(12) 1_455 ?
S3 La4 3.2212(11) 5_655 ?
S4 Sb1 2.4616(11) 7_665 ?
S4 La2 2.9709(11) 7_655 ?
S4 La3 3.1735(11) 5_665 ?
S5 La4 3.0943(11) 5_665 ?
S6 Sb1 2.5732(16) 1_565 ?
S6 La1 2.9898(17) 7_565 ?
S6 La4 3.3361(10) 5_665 ?
S6 La4 3.3361(10) 2_665 ?
